data_4109040
loop_
_publ_author_name
'Yann Sarazin'
'David L. Hughes'
'Nikolas Kaltsoyannis'
'Joseph A. Wright'
'Manfred Bochmann'

_publ_section_title
;
 Thallium(I) Sandwich, Multidecker, and Ether Complexes Stabilized by
 Weakly-Coordinating Anions: A Spectroscopic, Structural, and Theoretical
 Investigation
;
_journal_name_full 'Journal of the American Chemical Society'
_journal_page_first 881
_journal_page_last 894
_journal_paper_doi 10.1021/ja0657105
_journal_volume 129
_journal_year 2007
_chemical_formula_moiety 'C21 H24 Tl, C36 H2 B2 F30 N'
_chemical_formula_structural '[Tl(toluene)3][H2N{B(C6F5)3}2]'
_chemical_formula_sum 'C57 H26 B2 F30 N Tl'
_chemical_formula_weight 1520.78
_chemical_name_common 'Compound 4b'
_space_group_IT_number 14
_symmetry_cell_setting monoclinic
_symmetry_space_group_name_Hall '-P 2ybc'
_symmetry_space_group_name_H-M 'P 1 21/c 1'
_atom_sites_solution_hydrogens geom
_atom_sites_solution_primary direct
_atom_sites_solution_secondary difmap
_audit_creation_method SHELXL-97
_cell_angle_alpha 90.00
_cell_angle_beta 91.68
_cell_angle_gamma 90.00
_cell_formula_units_Z 4
_cell_length_a 13.781
_cell_length_b 18.151
_cell_length_c 21.698
_cell_measurement_reflns_used 13191
_cell_measurement_temperature 120(2)
_cell_measurement_theta_max 27.88
_cell_measurement_theta_min 2.91
_cell_volume 5425.182
_computing_cell_refinement 'DENZO, COLLECT'
_computing_data_reduction 'DENZO, COLLECT'
_computing_molecular_graphics 'PLATON (Spek, 1990)'
_computing_structure_refinement 'SHELXL-97 (Sheldrick, 1997)'
_computing_structure_solution 'SIR2002 (Giacovazzo, 2002)'
_diffrn_ambient_temperature 120(2)
_diffrn_detector_area_resol_mean 9.091
_diffrn_measured_fraction_theta_full 0.998
_diffrn_measured_fraction_theta_max 0.998
_diffrn_measurement_device_type 'Bruker-Nonius KappaCCD Area Detector'
_diffrn_measurement_method '\f and \w scans'
_diffrn_radiation_monochromator '10cm confocal mirrors'
_diffrn_radiation_source 'Bruker-Nonius FR591 rotating anode'
_diffrn_radiation_type MoK\a
_diffrn_radiation_wavelength 0.71073
_diffrn_reflns_av_R_equivalents 0.0671
_diffrn_reflns_av_sigmaI/netI 0.0469
_diffrn_reflns_limit_h_max 17
_diffrn_reflns_limit_h_min -17
_diffrn_reflns_limit_k_max 23
_diffrn_reflns_limit_k_min -23
_diffrn_reflns_limit_l_max 28
_diffrn_reflns_limit_l_min -28
_diffrn_reflns_number 91404
_diffrn_reflns_theta_full 27.50
_diffrn_reflns_theta_max 27.50
_diffrn_reflns_theta_min 3.03
_diffrn_standards_decay_% negligible
_diffrn_standards_number none
_exptl_absorpt_coefficient_mu 3.122
_exptl_absorpt_correction_T_max 1.00
_exptl_absorpt_correction_T_min 0.75
_exptl_absorpt_correction_type multi-scan
_exptl_absorpt_process_details 'SADABS V2.10 (Sheldrick, G.M., 2003)'
_exptl_crystal_colour colourless
_exptl_crystal_density_diffrn 1.862
_exptl_crystal_description block
_exptl_crystal_F_000 2944
_exptl_crystal_size_max 0.06
_exptl_crystal_size_mid 0.06
_exptl_crystal_size_min 0.06
_refine_diff_density_max 1.116
_refine_diff_density_min -1.091
_refine_diff_density_rms 0.090
_refine_ls_extinction_coef 0.00000(9)
_refine_ls_extinction_expression Fc^*^=kFc[1+0.001xFc^2^\l^3^/sin(2\q)]^-1/4^
_refine_ls_extinction_method SHELXL
_refine_ls_goodness_of_fit_ref 1.081
_refine_ls_hydrogen_treatment mixed
_refine_ls_matrix_type full
_refine_ls_number_parameters 832
_refine_ls_number_reflns 12433
_refine_ls_number_restraints 0
_refine_ls_restrained_S_all 1.081
_refine_ls_R_factor_all 0.0710
_refine_ls_R_factor_gt 0.0482
_refine_ls_shift/su_max 0.937
_refine_ls_shift/su_mean 0.002
_refine_ls_structure_factor_coef Fsqd
_refine_ls_weighting_details 'calc w=1/[\s^2^(Fo^2^)+(0.0481P)^2^+5.7142P] where P=(Fo^2^+2Fc^2^)/3'
_refine_ls_weighting_scheme calc
_refine_ls_wR_factor_gt 0.1003
_refine_ls_wR_factor_ref 0.1082
_reflns_number_gt 9696
_reflns_number_total 12433
_reflns_threshold_expression >2sigma(I)
_cod_data_source_file ja0657105subopt20060816_114040_3.cif
_cod_data_source_block 2005src0399r
_cod_depositor_comments
;
 Replacing the _cod_related_optimal_structure data name with the shorter
 version (_cod_related_optimal_struct) that is formally defined in the
 'cif_cod' dictionary.

 Antanas Vaitkus,
 2018-11-16

 Removed the _cod_suboptimal_structure data item in preparation for
 its deprecation. The fact that the structure is a suboptimal one
 should be derived from the presence of the _cod_related_optimal_struct
 data item.

 Antanas Vaitkus,
 2019-05-21
;
_cod_original_cell_volume 5425.2
_cod_related_optimal_struct 4109018
_cod_database_code 4109040

loop_
_symmetry_equiv_pos_as_xyz
'x, y, z'
'-x, y+1/2, -z+1/2'
'-x, -y, -z'
'x, -y-1/2, z-1/2'

loop_
_atom_site_label
_atom_site_type_symbol
_atom_site_fract_x
_atom_site_fract_y
_atom_site_fract_z
_atom_site_U_iso_or_equiv
_atom_site_adp_type
_atom_site_occupancy
_atom_site_symmetry_multiplicity
_atom_site_calc_flag
_atom_site_refinement_flags
C1 C 0.4630(4) 0.3159(3) 0.9212(3) 0.0591(15) Uani 1 1 d .
H1A H 0.4985 0.3339 0.8857 0.089 Uiso 1 1 calc R
H1B H 0.5079 0.3103 0.9567 0.089 Uiso 1 1 calc R
H1C H 0.4121 0.3513 0.9312 0.089 Uiso 1 1 calc R
C2 C 0.4176(4) 0.2427(3) 0.9058(2) 0.0443(12) Uani 1 1 d .
C3 C 0.4403(4) 0.1792(3) 0.9401(2) 0.0510(13) Uani 1 1 d .
H3 H 0.4845 0.1827 0.9743 0.061 Uiso 1 1 calc R
C4 C 0.3996(4) 0.1113(3) 0.9252(3) 0.0537(14) Uani 1 1 d .
H4 H 0.4161 0.0690 0.9491 0.064 Uiso 1 1 calc R
C5 C 0.3350(4) 0.1053(3) 0.8755(2) 0.0522(13) Uani 1 1 d .
H5 H 0.3073 0.0589 0.8649 0.063 Uiso 1 1 calc R
C6 C 0.3112(4) 0.1665(3) 0.8417(2) 0.0524(13) Uani 1 1 d .
H6 H 0.2669 0.1625 0.8076 0.063 Uiso 1 1 calc R
C7 C 0.3516(4) 0.2348(3) 0.8570(2) 0.0477(12) Uani 1 1 d .
H7 H 0.3333 0.2769 0.8333 0.057 Uiso 1 1 calc R
C8 C -0.0612(4) 0.1837(3) 0.8958(2) 0.0476(12) Uani 1 1 d .
H8A H -0.1127 0.2102 0.9167 0.071 Uiso 1 1 calc R
H8B H -0.0900 0.1512 0.8642 0.071 Uiso 1 1 calc R
H8C H -0.0180 0.2191 0.8764 0.071 Uiso 1 1 calc R
C9 C -0.0034(3) 0.1380(2) 0.9425(2) 0.0358(10) Uani 1 1 d .
C10 C 0.0623(3) 0.0848(2) 0.9230(2) 0.0375(10) Uani 1 1 d .
H10 H 0.0707 0.0767 0.8803 0.045 Uiso 1 1 calc R
C11 C 0.1158(3) 0.0432(2) 0.9666(2) 0.0428(11) Uani 1 1 d .
H11 H 0.1604 0.0071 0.9532 0.051 Uiso 1 1 calc R
C12 C 0.1042(4) 0.0545(3) 1.0285(2) 0.0458(12) Uani 1 1 d .
H12 H 0.1411 0.0269 1.0581 0.055 Uiso 1 1 calc R
C13 C 0.0382(4) 0.1064(3) 1.0473(2) 0.0449(11) Uani 1 1 d .
H13 H 0.0285 0.1136 1.0901 0.054 Uiso 1 1 calc R
C14 C -0.0141(3) 0.1481(2) 1.0047(2) 0.0391(11) Uani 1 1 d .
H14 H -0.0581 0.1843 1.0186 0.047 Uiso 1 1 calc R
C15 C 0.1536(4) 0.2223(3) 1.1666(2) 0.0465(12) Uani 1 1 d .
H15A H 0.1803 0.1731 1.1591 0.070 Uiso 1 1 calc R
H15B H 0.0828 0.2191 1.1685 0.070 Uiso 1 1 calc R
H15C H 0.1804 0.2415 1.2057 0.070 Uiso 1 1 calc R
C16 C 0.1803(3) 0.2729(2) 1.1151(2) 0.0350(10) Uani 1 1 d .
C17 C 0.1096(3) 0.3053(2) 1.0764(2) 0.0338(10) Uani 1 1 d .
H17 H 0.0431 0.2944 1.0823 0.041 Uiso 1 1 calc R
C18 C 0.1346(4) 0.3530(2) 1.0296(2) 0.0399(11) Uani 1 1 d .
H18 H 0.0856 0.3746 1.0038 0.048 Uiso 1 1 calc R
C19 C 0.2307(4) 0.3691(3) 1.0206(2) 0.0459(12) Uani 1 1 d .
H19 H 0.2480 0.4015 0.9884 0.055 Uiso 1 1 calc R
C20 C 0.3029(4) 0.3377(3) 1.0588(3) 0.0485(13) Uani 1 1 d .
H20 H 0.3693 0.3489 1.0528 0.058 Uiso 1 1 calc R
C21 C 0.2772(4) 0.2904(3) 1.1054(2) 0.0454(12) Uani 1 1 d .
H21 H 0.3265 0.2692 1.1313 0.054 Uiso 1 1 calc R
C22 C 0.2575(3) 0.5976(2) 0.94907(18) 0.0249(8) Uani 1 1 d .
C23 C 0.1992(3) 0.6303(2) 0.99250(18) 0.0268(8) Uani 1 1 d .
C24 C 0.2090(3) 0.6200(2) 1.05574(19) 0.0293(9) Uani 1 1 d .
C25 C 0.2809(3) 0.5749(2) 1.07812(19) 0.0313(9) Uani 1 1 d .
C26 C 0.3410(3) 0.5411(2) 1.0383(2) 0.0303(9) Uani 1 1 d .
C27 C 0.3285(3) 0.5526(2) 0.97559(18) 0.0268(8) Uani 1 1 d .
C28 C 0.2734(3) 0.7097(2) 0.87888(17) 0.0247(8) Uani 1 1 d .
C29 C 0.2136(3) 0.7716(2) 0.87863(18) 0.0252(8) Uani 1 1 d .
C30 C 0.2469(3) 0.8427(2) 0.88741(18) 0.0301(9) Uani 1 1 d .
C31 C 0.3439(3) 0.8557(2) 0.89750(18) 0.0307(9) Uani 1 1 d .
C32 C 0.4070(3) 0.7973(2) 0.89924(19) 0.0296(9) Uani 1 1 d .
C33 C 0.3707(3) 0.7272(2) 0.89097(18) 0.0269(8) Uani 1 1 d .
C34 C 0.1273(3) 0.6063(2) 0.85106(18) 0.0262(8) Uani 1 1 d .
C35 C 0.0667(3) 0.5553(2) 0.87771(19) 0.0282(9) Uani 1 1 d .
C36 C -0.0282(3) 0.5420(2) 0.8580(2) 0.0339(10) Uani 1 1 d .
C37 C -0.0668(3) 0.5805(3) 0.8088(2) 0.0381(11) Uani 1 1 d .
C38 C -0.0091(3) 0.6307(2) 0.7796(2) 0.0339(10) Uani 1 1 d .
C39 C 0.0856(3) 0.6417(2) 0.80042(18) 0.0266(8) Uani 1 1 d .
C41 C 0.3018(3) 0.5861(2) 0.70481(17) 0.0232(8) Uani 1 1 d .
C42 C 0.2973(3) 0.5539(2) 0.64685(19) 0.0307(9) Uani 1 1 d .
C43 C 0.3038(3) 0.5922(2) 0.59181(19) 0.0345(10) Uani 1 1 d .
C44 C 0.3171(3) 0.6673(2) 0.5932(2) 0.0340(10) Uani 1 1 d .
C45 C 0.3247(3) 0.7022(2) 0.6496(2) 0.0304(9) Uani 1 1 d .
C46 C 0.3185(3) 0.6613(2) 0.70326(18) 0.0257(8) Uani 1 1 d .
C47 C 0.4024(3) 0.4841(2) 0.76005(17) 0.0246(8) Uani 1 1 d .
C48 C 0.4112(3) 0.4093(2) 0.74740(18) 0.0273(8) Uani 1 1 d .
C49 C 0.4988(3) 0.3730(2) 0.74057(18) 0.0309(9) Uani 1 1 d .
C50 C 0.5841(3) 0.4122(2) 0.74546(18) 0.0304(9) Uani 1 1 d .
C51 C 0.5810(3) 0.4863(2) 0.75621(18) 0.0294(9) Uani 1 1 d .
C52 C 0.4914(3) 0.5201(2) 0.76335(18) 0.0270(8) Uani 1 1 d .
C53 C 0.2039(3) 0.4800(2) 0.77148(17) 0.0243(8) Uani 1 1 d .
C54 C 0.2000(3) 0.4272(2) 0.81803(18) 0.0263(8) Uani 1 1 d .
C55 C 0.1243(3) 0.3790(2) 0.82626(19) 0.0297(9) Uani 1 1 d .
C56 C 0.0446(3) 0.3817(2) 0.78664(19) 0.0308(9) Uani 1 1 d .
C57 C 0.0425(3) 0.4333(2) 0.74064(19) 0.0305(9) Uani 1 1 d .
C58 C 0.1207(3) 0.4804(2) 0.73387(17) 0.0265(8) Uani 1 1 d .
B1 B 0.2404(3) 0.6221(2) 0.8754(2) 0.0251(9) Uani 1 1 d .
B2 B 0.3007(3) 0.5327(2) 0.7663(2) 0.0242(9) Uani 1 1 d .
N1 N 0.3146(3) 0.5770(2) 0.83127(17) 0.0253(7) Uani 1 1 d .
F1 F 0.12575(16) 0.67555(12) 0.97328(10) 0.0314(5) Uani 1 1 d .
F2 F 0.14805(19) 0.65401(13) 1.09390(11) 0.0389(6) Uani 1 1 d .
F3 F 0.29110(19) 0.56353(14) 1.13955(11) 0.0414(6) Uani 1 1 d .
F4 F 0.41202(17) 0.49607(14) 1.06018(12) 0.0404(6) Uani 1 1 d .
F5 F 0.39136(16) 0.51495(13) 0.93993(11) 0.0350(5) Uani 1 1 d .
F6 F 0.11603(16) 0.76542(12) 0.87059(10) 0.0300(5) Uani 1 1 d .
F7 F 0.18455(18) 0.89963(12) 0.88557(11) 0.0381(6) Uani 1 1 d .
F8 F 0.3779(2) 0.92538(13) 0.90489(12) 0.0425(6) Uani 1 1 d .
F9 F 0.50335(18) 0.80838(13) 0.90890(12) 0.0384(6) Uani 1 1 d .
F10 F 0.43834(16) 0.67202(13) 0.89560(11) 0.0321(5) Uani 1 1 d .
F11 F 0.09877(17) 0.51260(12) 0.92573(11) 0.0341(5) Uani 1 1 d .
F12 F -0.08210(18) 0.49171(14) 0.88698(13) 0.0460(7) Uani 1 1 d .
F13 F -0.15848(18) 0.56932(17) 0.78920(14) 0.0547(8) Uani 1 1 d .
F14 F -0.04644(19) 0.66819(15) 0.73079(12) 0.0451(6) Uani 1 1 d .
F15 F 0.13793(17) 0.69024(12) 0.76773(10) 0.0321(5) Uani 1 1 d .
F16 F 0.28481(17) 0.47965(12) 0.64156(10) 0.0336(5) Uani 1 1 d .
F17 F 0.2988(2) 0.55711(15) 0.53699(11) 0.0452(7) Uani 1 1 d .
F18 F 0.3210(2) 0.70582(14) 0.54084(12) 0.0457(7) Uani 1 1 d .
F19 F 0.33946(19) 0.77518(14) 0.65214(12) 0.0406(6) Uani 1 1 d .
F20 F 0.33148(17) 0.70002(11) 0.75604(10) 0.0307(5) Uani 1 1 d .
F21 F 0.33136(16) 0.36624(12) 0.73934(11) 0.0319(5) Uani 1 1 d .
F22 F 0.49995(19) 0.29998(13) 0.72971(12) 0.0390(6) Uani 1 1 d .
F23 F 0.66978(17) 0.37808(14) 0.73887(11) 0.0392(6) Uani 1 1 d .
F24 F 0.66305(16) 0.52596(14) 0.75906(11) 0.0365(6) Uani 1 1 d .
F25 F 0.49496(16) 0.59383(12) 0.77327(11) 0.0324(5) Uani 1 1 d .
F26 F 0.27622(16) 0.42145(12) 0.85928(10) 0.0316(5) Uani 1 1 d .
F27 F 0.12780(18) 0.32920(14) 0.87260(12) 0.0398(6) Uani 1 1 d .
F28 F -0.02993(18) 0.33506(14) 0.79288(12) 0.0419(6) Uani 1 1 d .
F29 F -0.03514(17) 0.43827(14) 0.70173(11) 0.0395(6) Uani 1 1 d .
F30 F 0.11003(16) 0.53000(13) 0.68742(10) 0.0323(5) Uani 1 1 d .
Tl1 Tl 0.212670(13) 0.200951(10) 0.977182(9) 0.04429(8) Uani 1 1 d .
H2N H 0.362(3) 0.606(2) 0.8254(17) 0.013(9) Uiso 1 1 d .
H1N H 0.339(3) 0.550(2) 0.854(2) 0.028(13) Uiso 1 1 d .

loop_
_atom_site_aniso_label
_atom_site_aniso_U_11
_atom_site_aniso_U_22
_atom_site_aniso_U_33
_atom_site_aniso_U_23
_atom_site_aniso_U_13
_atom_site_aniso_U_12
C1 0.045(3) 0.063(4) 0.070(4) -0.011(3) 0.014(3) -0.006(3)
C2 0.039(3) 0.050(3) 0.045(3) -0.007(2) 0.015(2) 0.005(2)
C3 0.040(3) 0.076(4) 0.037(3) -0.002(3) 0.002(2) 0.013(3)
C4 0.057(3) 0.053(3) 0.052(3) 0.011(3) 0.014(3) 0.018(3)
C5 0.069(4) 0.046(3) 0.043(3) -0.007(2) 0.011(3) 0.009(3)
C6 0.068(4) 0.054(3) 0.035(3) -0.003(2) 0.000(3) 0.002(3)
C7 0.056(3) 0.048(3) 0.039(3) 0.007(2) 0.009(2) 0.009(2)
C8 0.046(3) 0.045(3) 0.052(3) 0.004(2) -0.002(2) -0.001(2)
C9 0.030(2) 0.032(2) 0.045(3) -0.0012(19) 0.003(2) -0.0054(18)
C10 0.036(2) 0.037(2) 0.040(3) -0.0120(19) 0.004(2) -0.0068(19)
C11 0.039(3) 0.035(2) 0.054(3) -0.009(2) -0.001(2) 0.002(2)
C12 0.047(3) 0.040(3) 0.050(3) 0.004(2) -0.010(2) -0.005(2)
C13 0.045(3) 0.045(3) 0.046(3) 0.001(2) 0.006(2) -0.009(2)
C14 0.035(2) 0.037(2) 0.046(3) -0.005(2) 0.009(2) -0.0027(19)
C15 0.049(3) 0.053(3) 0.037(3) 0.008(2) 0.002(2) 0.015(2)
C16 0.034(2) 0.035(2) 0.037(3) -0.0038(19) 0.0050(19) 0.0061(18)
C17 0.032(2) 0.036(2) 0.034(2) -0.0037(18) 0.0079(18) 0.0023(18)
C18 0.050(3) 0.034(2) 0.036(3) -0.0008(19) 0.001(2) 0.008(2)
C19 0.059(3) 0.036(2) 0.044(3) -0.005(2) 0.016(2) -0.014(2)
C20 0.037(3) 0.050(3) 0.059(3) -0.014(2) 0.006(2) -0.012(2)
C21 0.035(3) 0.055(3) 0.046(3) -0.007(2) -0.005(2) 0.002(2)
C22 0.0219(19) 0.028(2) 0.025(2) -0.0016(16) 0.0007(15) -0.0046(16)
C23 0.029(2) 0.027(2) 0.025(2) 0.0028(15) 0.0000(16) -0.0014(16)
C24 0.033(2) 0.026(2) 0.030(2) -0.0016(16) 0.0060(18) -0.0007(17)
C25 0.034(2) 0.033(2) 0.026(2) 0.0030(17) -0.0046(18) -0.0112(18)
C26 0.021(2) 0.033(2) 0.036(2) 0.0041(17) -0.0075(18) -0.0038(16)
C27 0.021(2) 0.030(2) 0.029(2) 0.0006(16) 0.0015(16) -0.0017(16)
C28 0.024(2) 0.031(2) 0.0186(19) -0.0005(15) 0.0011(15) -0.0008(16)
C29 0.022(2) 0.031(2) 0.022(2) -0.0003(16) 0.0013(16) -0.0008(16)
C30 0.041(2) 0.027(2) 0.023(2) 0.0025(16) 0.0045(18) 0.0052(17)
C31 0.041(3) 0.027(2) 0.025(2) 0.0000(16) 0.0050(18) -0.0077(18)
C32 0.025(2) 0.038(2) 0.025(2) -0.0024(17) -0.0020(16) -0.0086(18)
C33 0.029(2) 0.032(2) 0.020(2) 0.0002(16) 0.0028(16) 0.0032(17)
C34 0.024(2) 0.028(2) 0.027(2) -0.0074(16) 0.0039(16) 0.0003(16)
C35 0.023(2) 0.030(2) 0.031(2) -0.0066(17) 0.0028(17) -0.0016(16)
C36 0.024(2) 0.036(2) 0.042(3) -0.0106(19) 0.0079(19) -0.0024(17)
C37 0.019(2) 0.047(3) 0.048(3) -0.013(2) -0.0054(19) 0.0005(18)
C38 0.028(2) 0.040(2) 0.033(2) -0.0079(19) -0.0045(18) 0.0070(18)
C39 0.022(2) 0.030(2) 0.028(2) -0.0053(16) 0.0016(16) 0.0006(16)
C41 0.0170(18) 0.030(2) 0.022(2) 0.0005(15) -0.0005(15) 0.0000(15)
C42 0.025(2) 0.034(2) 0.033(2) 0.0022(18) 0.0024(17) -0.0004(17)
C43 0.032(2) 0.043(3) 0.028(2) -0.0021(18) 0.0031(18) -0.0003(19)
C44 0.029(2) 0.045(3) 0.028(2) 0.0102(19) -0.0005(18) -0.0009(19)
C45 0.026(2) 0.032(2) 0.033(2) 0.0065(18) 0.0010(17) -0.0037(17)
C46 0.0182(19) 0.033(2) 0.026(2) -0.0009(16) 0.0013(16) 0.0004(16)
C47 0.0204(19) 0.033(2) 0.021(2) -0.0009(15) 0.0027(15) 0.0001(16)
C48 0.022(2) 0.036(2) 0.024(2) 0.0002(16) 0.0025(16) -0.0019(16)
C49 0.033(2) 0.037(2) 0.023(2) -0.0031(17) 0.0030(17) 0.0055(18)
C50 0.026(2) 0.044(2) 0.021(2) -0.0011(17) 0.0019(16) 0.0097(18)
C51 0.021(2) 0.048(3) 0.019(2) 0.0057(17) 0.0010(16) -0.0014(17)
C52 0.026(2) 0.031(2) 0.024(2) 0.0031(16) -0.0005(16) -0.0003(16)
C53 0.023(2) 0.027(2) 0.023(2) -0.0032(15) 0.0067(16) 0.0010(15)
C54 0.021(2) 0.031(2) 0.028(2) -0.0060(16) 0.0009(16) 0.0033(16)
C55 0.033(2) 0.026(2) 0.031(2) -0.0002(17) 0.0054(18) 0.0002(17)
C56 0.029(2) 0.033(2) 0.031(2) -0.0075(17) 0.0088(18) -0.0093(17)
C57 0.023(2) 0.037(2) 0.031(2) -0.0091(18) -0.0018(17) -0.0023(17)
C58 0.028(2) 0.030(2) 0.021(2) -0.0043(16) 0.0009(16) 0.0017(16)
B1 0.020(2) 0.028(2) 0.027(2) 0.0018(18) 0.0008(18) -0.0009(17)
B2 0.021(2) 0.027(2) 0.024(2) -0.0021(17) -0.0006(17) 0.0009(17)
N1 0.0206(18) 0.0303(19) 0.0251(19) 0.0025(15) 0.0030(15) 0.0002(15)
F1 0.0317(13) 0.0335(12) 0.0293(13) 0.0029(10) 0.0045(10) 0.0103(10)
F2 0.0520(16) 0.0398(14) 0.0252(13) -0.0008(10) 0.0096(11) 0.0077(12)
F3 0.0515(16) 0.0488(15) 0.0236(13) 0.0060(11) -0.0056(11) -0.0030(12)
F4 0.0284(13) 0.0522(15) 0.0402(15) 0.0082(12) -0.0076(11) 0.0064(11)
F5 0.0245(12) 0.0469(14) 0.0338(13) 0.0016(11) 0.0008(10) 0.0135(10)
F6 0.0258(12) 0.0315(12) 0.0327(13) 0.0010(10) 0.0017(10) 0.0036(9)
F7 0.0427(15) 0.0287(12) 0.0430(15) -0.0005(10) 0.0026(11) 0.0079(11)
F8 0.0535(17) 0.0291(13) 0.0449(16) -0.0035(11) 0.0043(13) -0.0113(11)
F9 0.0302(13) 0.0440(15) 0.0410(15) -0.0057(11) -0.0007(11) -0.0132(11)
F10 0.0214(12) 0.0345(12) 0.0401(14) -0.0046(10) -0.0043(10) 0.0006(10)
F11 0.0339(13) 0.0328(13) 0.0357(14) 0.0022(10) 0.0028(11) -0.0076(10)
F12 0.0316(14) 0.0446(15) 0.0623(18) -0.0045(13) 0.0080(12) -0.0160(11)
F13 0.0201(13) 0.0703(19) 0.073(2) -0.0117(16) -0.0104(13) -0.0060(12)
F14 0.0367(15) 0.0581(17) 0.0399(15) -0.0013(13) -0.0130(12) 0.0107(12)
F15 0.0300(13) 0.0394(13) 0.0268(12) 0.0016(10) -0.0006(10) 0.0014(10)
F16 0.0376(14) 0.0333(13) 0.0299(13) -0.0048(10) 0.0008(10) -0.0035(10)
F17 0.0539(17) 0.0592(17) 0.0226(13) -0.0041(11) 0.0049(12) -0.0104(13)
F18 0.0532(17) 0.0560(17) 0.0280(14) 0.0142(12) 0.0021(12) -0.0049(13)
F19 0.0497(16) 0.0350(13) 0.0374(15) 0.0086(11) 0.0036(12) -0.0065(11)
F20 0.0343(13) 0.0296(12) 0.0284(12) 0.0003(10) 0.0016(10) -0.0050(10)
F21 0.0264(12) 0.0301(12) 0.0395(14) -0.0068(10) 0.0038(10) -0.0012(10)
F22 0.0402(15) 0.0361(14) 0.0407(15) -0.0089(11) 0.0034(12) 0.0111(11)
F23 0.0251(13) 0.0571(16) 0.0356(14) -0.0038(12) 0.0042(10) 0.0139(11)
F24 0.0190(12) 0.0519(15) 0.0387(14) 0.0056(11) 0.0007(10) -0.0032(10)
F25 0.0255(12) 0.0321(13) 0.0395(14) -0.0010(10) 0.0014(10) -0.0060(10)
F26 0.0277(12) 0.0360(13) 0.0310(13) 0.0060(10) -0.0007(10) -0.0013(10)
F27 0.0384(14) 0.0383(13) 0.0428(15) 0.0105(11) 0.0060(12) -0.0073(11)
F28 0.0325(14) 0.0423(14) 0.0511(16) -0.0029(12) 0.0044(12) -0.0182(11)
F29 0.0257(13) 0.0547(16) 0.0377(14) -0.0023(12) -0.0078(11) -0.0125(11)
F30 0.0261(12) 0.0396(13) 0.0309(13) 0.0039(10) -0.0020(10) -0.0035(10)
Tl1 0.03754(12) 0.04225(12) 0.05375(14) -0.01622(8) 0.01271(8) -0.00697(8)

loop_
_atom_type_symbol
_atom_type_description
_atom_type_scat_dispersion_real
_atom_type_scat_dispersion_imag
_atom_type_scat_source
C C 0.0033 0.0016 'International Tables Vol C Tables 4.2.6.8 and 6.1.1.4'
H H 0.0000 0.0000 'International Tables Vol C Tables 4.2.6.8 and 6.1.1.4'
B B 0.0013 0.0007 'International Tables Vol C Tables 4.2.6.8 and 6.1.1.4'
N N 0.0061 0.0033 'International Tables Vol C Tables 4.2.6.8 and 6.1.1.4'
F F 0.0171 0.0103 'International Tables Vol C Tables 4.2.6.8 and 6.1.1.4'
Tl Tl -2.8358 9.6688 'International Tables Vol C Tables 4.2.6.8 and 6.1.1.4'

loop_
_geom_angle_atom_site_label_1
_geom_angle_atom_site_label_2
_geom_angle_atom_site_label_3
_geom_angle
C7 C2 C3 116.9(5)
C7 C2 C1 121.5(5)
C3 C2 C1 121.6(5)
C4 C3 C2 121.6(5)
C5 C4 C3 119.9(5)
C6 C5 C4 119.6(5)
C5 C6 C7 120.6(5)
C2 C7 C6 121.5(5)
C14 C9 C10 118.6(4)
C14 C9 C8 120.9(4)
C10 C9 C8 120.5(4)
C9 C10 C11 120.1(4)
C12 C11 C10 120.3(4)
C11 C12 C13 119.2(5)
C12 C13 C14 120.8(5)
C9 C14 C13 121.1(4)
C17 C16 C21 117.9(4)
C17 C16 C15 121.5(4)
C21 C16 C15 120.5(4)
C18 C17 C16 121.2(4)
C19 C18 C17 119.8(5)
C18 C19 C20 120.1(5)
C21 C20 C19 119.6(5)
C20 C21 C16 121.3(5)
C27 C22 C23 112.7(3)
C27 C22 B1 129.2(3)
C23 C22 B1 117.9(3)
F1 C23 C24 115.7(3)
F1 C23 C22 119.3(3)
C24 C23 C22 124.9(4)
F2 C24 C25 121.1(4)
F2 C24 C23 120.2(4)
C25 C24 C23 118.8(4)
F3 C25 C26 120.6(4)
F3 C25 C24 119.8(4)
C26 C25 C24 119.6(4)
F4 C26 C25 119.9(4)
F4 C26 C27 120.4(4)
C25 C26 C27 119.8(4)
F5 C27 C26 114.9(3)
F5 C27 C22 120.8(3)
C26 C27 C22 124.3(4)
C29 C28 C33 112.4(3)
C29 C28 B1 127.9(3)
C33 C28 B1 119.2(3)
F6 C29 C30 114.8(3)
F6 C29 C28 121.2(3)
C30 C29 C28 124.0(4)
F7 C30 C31 119.5(4)
F7 C30 C29 120.4(4)
C31 C30 C29 120.1(4)
F8 C31 C32 120.1(4)
F8 C31 C30 120.7(4)
C32 C31 C30 119.2(4)
F9 C32 C31 120.6(4)
F9 C32 C33 120.5(4)
C31 C32 C33 118.9(4)
F10 C33 C32 115.0(4)
F10 C33 C28 119.6(3)
C32 C33 C28 125.3(4)
C39 C34 C35 113.6(4)
C39 C34 B1 122.6(3)
C35 C34 B1 123.7(4)
F11 C35 C36 114.7(4)
F11 C35 C34 120.9(3)
C36 C35 C34 124.3(4)
F12 C36 C37 120.2(4)
F12 C36 C35 120.3(4)
C37 C36 C35 119.5(4)
F13 C37 C36 120.8(4)
F13 C37 C38 120.5(4)
C36 C37 C38 118.7(4)
F14 C38 C37 118.9(4)
F14 C38 C39 121.2(4)
C37 C38 C39 119.8(4)
F15 C39 C38 115.8(4)
F15 C39 C34 120.2(3)
C38 C39 C34 124.0(4)
C46 C41 C42 113.4(4)
C46 C41 B2 127.2(3)
C42 C41 B2 118.9(3)
F16 C42 C43 115.7(4)
F16 C42 C41 119.8(3)
C43 C42 C41 124.5(4)
F17 C43 C44 119.4(4)
F17 C43 C42 121.3(4)
C44 C43 C42 119.3(4)
F18 C44 C43 120.5(4)
F18 C44 C45 120.6(4)
C43 C44 C45 118.9(4)
F19 C45 C44 119.9(4)
F19 C45 C46 120.5(4)
C44 C45 C46 119.6(4)
F20 C46 C41 120.7(3)
F20 C46 C45 115.1(3)
C41 C46 C45 124.3(4)
C48 C47 C52 112.8(3)
C48 C47 B2 127.7(3)
C52 C47 B2 119.3(3)
F21 C48 C49 114.7(3)
F21 C48 C47 120.9(3)
C49 C48 C47 124.4(4)
F22 C49 C50 120.5(4)
F22 C49 C48 120.0(4)
C50 C49 C48 119.4(4)
F23 C50 C51 120.2(4)
F23 C50 C49 120.4(4)
C51 C50 C49 119.4(4)
F24 C51 C50 120.4(4)
F24 C51 C52 120.5(4)
C50 C51 C52 119.1(4)
F25 C52 C47 120.0(3)
F25 C52 C51 115.2(3)
C47 C52 C51 124.8(4)
C58 C53 C54 112.4(3)
C58 C53 B2 127.8(3)
C54 C53 B2 119.8(3)
F26 C54 C55 116.0(3)
F26 C54 C53 118.9(3)
C55 C54 C53 125.1(4)
F27 C55 C56 120.0(4)
F27 C55 C54 120.7(4)
C56 C55 C54 119.3(4)
F28 C56 C57 120.4(4)
F28 C56 C55 120.9(4)
C57 C56 C55 118.7(4)
F29 C57 C56 120.2(4)
F29 C57 C58 119.8(4)
C56 C57 C58 119.9(4)
F30 C58 C57 114.8(3)
F30 C58 C53 120.7(3)
C57 C58 C53 124.4(4)
N1 B1 C28 109.3(3)
N1 B1 C34 108.9(3)
C28 B1 C34 115.7(3)
N1 B1 C22 110.7(3)
C28 B1 C22 100.5(3)
C34 B1 C22 111.4(3)
N1 B2 C53 107.6(3)
N1 B2 C41 113.9(3)
C53 B2 C41 115.1(3)
N1 B2 C47 104.7(3)
C53 B2 C47 112.5(3)
C41 B2 C47 102.6(3)
B2 N1 B1 133.8(3)

loop_
_geom_bond_atom_site_label_1
_geom_bond_atom_site_label_2
_geom_bond_distance
C1 C2 1.502(7)
C2 C7 1.383(7)
C2 C3 1.403(7)
C3 C4 1.387(8)
C4 C5 1.382(8)
C5 C6 1.365(7)
C6 C7 1.396(8)
C8 C9 1.517(7)
C9 C14 1.373(6)
C9 C10 1.398(6)
C10 C11 1.401(7)
C11 C12 1.375(7)
C12 C13 1.379(7)
C13 C14 1.381(7)
C15 C16 1.501(7)
C16 C17 1.397(6)
C16 C21 1.395(7)
C17 C18 1.387(6)
C18 C19 1.375(7)
C19 C20 1.397(8)
C20 C21 1.381(7)
C22 C27 1.387(5)
C22 C23 1.389(6)
C22 B1 1.668(6)
C23 F1 1.360(4)
C23 C24 1.387(6)
C24 F2 1.346(5)
C24 C25 1.364(6)
C25 F3 1.352(5)
C25 C26 1.361(6)
C26 F4 1.350(5)
C26 C27 1.382(6)
C27 F5 1.361(4)
C28 C29 1.393(5)
C28 C33 1.397(6)
C28 B1 1.655(6)
C29 F6 1.356(4)
C29 C30 1.380(6)
C30 F7 1.344(5)
C30 C31 1.370(6)
C31 F8 1.357(5)
C31 C32 1.370(6)
C32 F9 1.353(5)
C32 C33 1.377(6)
C33 F10 1.370(5)
C34 C39 1.383(6)
C34 C35 1.385(6)
C34 B1 1.656(6)
C35 F11 1.362(5)
C35 C36 1.385(6)
C36 F12 1.344(5)
C36 C37 1.372(7)
C37 F13 1.336(5)
C37 C38 1.375(7)
C38 F14 1.348(5)
C38 C39 1.384(6)
C39 F15 1.352(5)
C41 C46 1.384(5)
C41 C42 1.387(6)
C41 B2 1.649(6)
C42 F16 1.363(5)
C42 C43 1.387(6)
C43 F17 1.349(5)
C43 C44 1.375(6)
C44 F18 1.338(5)
C44 C45 1.379(6)
C45 F19 1.341(5)
C45 C46 1.386(6)
C46 F20 1.351(4)
C47 C48 1.390(6)
C47 C52 1.391(5)
C47 B2 1.665(6)
C48 F21 1.357(4)
C48 C49 1.388(6)
C49 F22 1.347(5)
C49 C50 1.375(6)
C50 F23 1.344(4)
C50 C51 1.366(6)
C51 F24 1.341(5)
C51 C52 1.392(6)
C52 F25 1.356(5)
C53 C58 1.388(5)
C53 C54 1.395(5)
C53 B2 1.648(6)
C54 F26 1.363(4)
C54 C55 1.377(6)
C55 F27 1.352(5)
C55 C56 1.376(6)
C56 F28 1.341(4)
C56 C57 1.368(6)
C57 F29 1.346(5)
C57 C58 1.388(6)
C58 F30 1.356(4)
B1 N1 1.640(5)
B2 N1 1.630(6)
